data_4323865
loop_
_publ_author_name
'F. Albert Cotton'
'Evgeny V. Dikarev'

_publ_section_title
;
 Further Studies of the Isomeric 1,2,7- and 1,3,6-Re2Cl5(PMe3)3 Compounds
;
_journal_name_full 'Inorganic Chemistry'
_journal_page_first 4738
_journal_page_last 4742
_journal_paper_doi 10.1021/ic951473n
_journal_volume 35
_journal_year 1996
_chemical_compound_source
;
 reaction of [(n-Bu)4N]2ReeCl8 with PMe3
 in propanol at room temperature
;
_chemical_formula_analytical 'not measured'
_chemical_formula_moiety 'C25 H63 Cl6 N P3 Re2'
_chemical_formula_structural 'Re2 Cl5 (P (C H3)3)3 [(n-C4H9)4 N Cl]'
_chemical_formula_sum 'C25 H63 Cl6 N P3 Re2'
_chemical_formula_weight 1055.77
_chemical_name_common
;
 Pentachloro-tris(1,2,7-)-trimethylphosphino-
 dirhenium (II, III)-tetrabutylammonium chloride
;
_chemical_name_systematic
; 
 Pentachloro-tris(1,2,7-)-trimethylphosphino-
 dirhenium (II, III)-tetrabutylammonium chloride
;
_space_group_IT_number 1
_symmetry_cell_setting triclinic
_symmetry_space_group_name_Hall 'P 1'
_symmetry_space_group_name_H-M 'P 1'
_atom_sites_solution_hydrogens geom
_atom_sites_solution_primary direct
_atom_sites_solution_secondary difmap
_audit_creation_method SHELXL
_cell_angle_alpha 101.12(2)
_cell_angle_beta 106.82(2)
_cell_angle_gamma 91.29(2)
_cell_formula_units_Z 1
_cell_length_a 8.911(2)
_cell_length_b 10.686(2)
_cell_length_c 10.979(3)
_cell_measurement_reflns_used 25
_cell_measurement_temperature 293(2)
_cell_measurement_theta_max 19.25
_cell_measurement_theta_min 16.00
_cell_volume 978.5(4)
_computing_cell_refinement SDP
_computing_data_collection SDP
_computing_data_reduction SDP
_computing_molecular_graphics 'ORTEP (Johnson, 1965)'
_computing_publication_material CIFTAB
_computing_structure_refinement 'SHELXL-93 (Sheldrick, 1993)'
_computing_structure_solution 'SHELXS-86 (Sheldrick, 1990)'
_diffrn_ambient_temperature 293(2)
_diffrn_measurement_device 'Enraf-Nonius CAD4'
_diffrn_measurement_method \w
_diffrn_radiation_monochromator graphite
_diffrn_radiation_source 'fine-focus sealed tube'
_diffrn_radiation_type 'Mo K\a'
_diffrn_radiation_wavelength 0.71073
_diffrn_reflns_av_R_equivalents 0.0263
_diffrn_reflns_av_sigmaI/netI 0.0345
_diffrn_reflns_limit_h_max 10
_diffrn_reflns_limit_h_min 0
_diffrn_reflns_limit_k_max 12
_diffrn_reflns_limit_k_min -12
_diffrn_reflns_limit_l_max 12
_diffrn_reflns_limit_l_min -13
_diffrn_reflns_number 3688
_diffrn_reflns_theta_max 24.95
_diffrn_reflns_theta_min 2.39
_diffrn_standards_decay_% 0.7%
_diffrn_standards_interval_count 'every 300 reflections'
_diffrn_standards_interval_time 'every 3600 sec.'
_diffrn_standards_number '3 refl. for orient. and 3 refl. for int.'
_exptl_absorpt_coefficient_mu 6.729
_exptl_absorpt_correction_T_max 0.9961
_exptl_absorpt_correction_T_min 0.5211
_exptl_absorpt_correction_type 'empirical via \y scans of 5 refl.'
_exptl_crystal_colour dark-red
_exptl_crystal_density_diffrn 1.792
_exptl_crystal_density_meas ?
_exptl_crystal_density_method none
_exptl_crystal_description block-shaped
_exptl_crystal_F_000 517
_exptl_crystal_size_max 0.35
_exptl_crystal_size_mid 0.25
_exptl_crystal_size_min 0.20
_refine_diff_density_max 3.488
_refine_diff_density_min -5.266
_refine_diff_density_rms 0.333
_refine_ls_abs_structure_details 'Flack H D (1983), Acta Cryst. A39, 876-881'
_refine_ls_abs_structure_Flack 0.01(2)
_refine_ls_extinction_coef 'not refined'
_refine_ls_extinction_method none
_refine_ls_goodness_of_fit_all 1.125
_refine_ls_goodness_of_fit_obs 1.120
_refine_ls_hydrogen_treatment
;
 riding model by HFIX 33 for methyl groups
 and HFIX 23 for CH2-groups, common U
;
_refine_ls_matrix_type full
_refine_ls_number_parameters 337
_refine_ls_number_reflns 3686
_refine_ls_number_restraints 3
_refine_ls_restrained_S_all 1.125
_refine_ls_restrained_S_obs 1.120
_refine_ls_R_factor_all 0.0611
_refine_ls_R_factor_obs 0.0566
_refine_ls_shift/esd_max 0.000
_refine_ls_shift/esd_mean 0.000
_refine_ls_structure_factor_coef Fsqd
_refine_ls_weighting_details 'w=1/[\s^2^(Fo^2^)+(0.1172P)^2^+0.0000P] where P=(Fo^2^+2Fc^2^)/3'
_refine_ls_weighting_scheme calc
_refine_ls_wR_factor_all 0.1441
_refine_ls_wR_factor_obs 0.1392
_reflns_number_observed 3492
_reflns_number_total 3686
_reflns_observed_criterion >2sigma(I)
_cod_data_source_file ic951473n_3.cif
_cod_data_source_block (3)str1915
_cod_depositor_comments
;
The following automatic conversions were performed:

'_exptl_crystal_density_meas' value 'not measured' was changed to '?'
- the value is perceived as not measured.

Automatic conversion script
Id: cif_fix_values 3008 2015-01-20 13:52:24Z robertas 

The following automatic conversions were performed:

'_refine_ls_weighting_scheme' value 'calc
w=1/[\s^2^(Fo^2^)+(0.1172P)^2^+0.0000P] where P=(Fo^2^+2Fc^2^)/3' was
changed to 'calc'. New tag '_refine_ls_weighting_details' was
created. The value of the new tag was set to
'w=1/[\s^2^(Fo^2^)+(0.1172P)^2^+0.0000P] where P=(Fo^2^+2Fc^2^)/3'.

Automatic conversion script
Id: cif_fix_values 3143 2015-03-26 13:38:13Z robertas 
;
_cod_database_code 4323865

loop_
_symmetry_equiv_pos_as_xyz
'x, y, z'

loop_
_atom_site_aniso_label
_atom_site_aniso_U_11
_atom_site_aniso_U_22
_atom_site_aniso_U_33
_atom_site_aniso_U_23
_atom_site_aniso_U_13
_atom_site_aniso_U_12
Re1 0.0167(4) 0.0200(4) 0.0280(4) -0.0002(3) 0.0049(3) -0.0053(3)
Re2 0.0191(4) 0.0213(4) 0.0311(4) 0.0009(3) 0.0074(3) -0.0072(3)
Cl1 0.036(3) 0.025(2) 0.043(3) -0.008(2) -0.002(2) -0.014(2)
Cl2 0.042(3) 0.034(3) 0.045(3) 0.005(2) -0.006(2) 0.001(2)
Cl3 0.042(3) 0.036(3) 0.044(3) -0.007(2) 0.008(2) -0.017(2)
Cl4 0.028(3) 0.044(3) 0.056(3) 0.011(2) 0.003(2) 0.005(2)
Cl5 0.057(4) 0.026(3) 0.055(3) 0.012(2) 0.019(3) -0.012(3)
Cl6 0.059(4) 0.046(3) 0.051(3) 0.014(2) 0.027(3) 0.003(3)
P1 0.033(3) 0.027(2) 0.037(3) -0.002(2) 0.014(2) -0.002(2)
P2 0.030(3) 0.028(3) 0.035(3) 0.005(2) 0.010(2) -0.008(2)
P3 0.031(3) 0.030(3) 0.041(3) 0.006(2) 0.015(2) -0.004(2)
C1 0.072(18) 0.035(11) 0.047(12) -0.012(9) 0.021(12) -0.006(12)
C2 0.045(14) 0.071(17) 0.060(14) 0.009(12) 0.031(12) 0.010(13)
C3 0.081(18) 0.049(13) 0.022(9) -0.014(9) 0.012(10) 0.000(13)
C4 0.058(14) 0.016(8) 0.074(15) 0.008(9) 0.033(12) -0.005(9)
C5 0.078(20) 0.079(19) 0.056(15) 0.003(13) 0.038(15) -0.031(16)
C6 0.052(13) 0.057(13) 0.024(9) 0.017(9) -0.011(9) -0.014(11)
C7 0.084(19) 0.050(13) 0.020(8) 0.005(9) 0.003(10) -0.015(13)
C8 0.042(13) 0.052(14) 0.077(17) 0.021(12) 0.025(12) 0.006(11)
C9 0.044(14) 0.053(15) 0.078(17) -0.005(13) 0.032(13) -0.014(12)
N1 0.019(8) 0.026(8) 0.040(8) -0.006(7) 0.004(6) -0.007(6)
C10 0.026(12) 0.029(11) 0.039(13) 0.002(10) 0.023(11) -0.005(9)
C11 0.032(11) 0.038(11) 0.051(12) 0.009(9) 0.012(9) 0.006(9)
C12 0.038(12) 0.028(10) 0.076(16) 0.007(10) 0.009(11) 0.007(9)
C13 0.076(20) 0.063(18) 0.063(16) 0.019(14) -0.014(15) -0.007(16)
C14 0.011(11) 0.032(13) 0.059(15) 0.015(11) 0.007(10) -0.002(9)
C15 0.057(15) 0.040(12) 0.055(13) 0.012(10) 0.021(12) 0.001(11)
C16 0.042(14) 0.087(21) 0.072(17) 0.019(15) 0.022(13) -0.007(14)
C17 0.105(28) 0.061(19) 0.125(29) 0.049(20) 0.058(24) 0.005(19)
C18 0.020(9) 0.027(9) 0.048(10) 0.009(8) 0.009(8) -0.005(7)
C19 0.043(11) 0.018(8) 0.044(10) 0.000(7) 0.014(9) -0.009(8)
C20 0.041(12) 0.028(10) 0.052(11) 0.002(8) 0.001(9) -0.006(9)
C21 0.060(15) 0.018(9) 0.061(13) 0.011(9) 0.000(11) -0.006(10)
C22 0.038(11) 0.026(9) 0.040(10) 0.002(8) 0.008(8) -0.014(8)
C23 0.038(12) 0.054(14) 0.051(12) 0.014(10) 0.000(10) -0.007(11)
C24 0.082(19) 0.029(11) 0.051(13) 0.008(9) 0.007(12) -0.015(12)
C25 0.097(25) 0.073(21) 0.057(16) 0.012(14) 0.020(16) 0.014(18)

loop_
_atom_site_label
_atom_site_type_symbol
_atom_site_fract_x
_atom_site_fract_y
_atom_site_fract_z
_atom_site_U_iso_or_equiv
_atom_site_thermal_displace_type
_atom_site_occupancy
_atom_site_calc_flag
_atom_site_refinement_flags
_atom_site_disorder_group
Re1 Re 0.41122(4) 0.57907(4) 0.54688(4) 0.0228(2) Uani 1 d . .
Re2 Re 0.16021(5) 0.54170(5) 0.53585(5) 0.0247(2) Uani 1 d . .
Cl1 Cl 0.5601(6) 0.7641(5) 0.6966(5) 0.0401(12) Uani 1 d . .
Cl2 Cl 0.5651(7) 0.4698(5) 0.7032(5) 0.0452(12) Uani 1 d . .
Cl3 Cl 0.0259(7) 0.3937(5) 0.3420(6) 0.0443(13) Uani 1 d . .
Cl4 Cl -0.0003(6) 0.6921(6) 0.4481(6) 0.0449(12) Uani 1 d . .
Cl5 Cl 0.1668(8) 0.3827(5) 0.6522(6) 0.045(2) Uani 1 d . .
Cl6 Cl 0.3270(8) 0.9677(6) 0.1319(5) 0.0494(13) Uani 1 d . .
P1 P 0.4374(6) 0.3894(5) 0.4000(5) 0.0326(11) Uani 1 d . .
P2 P 0.3675(7) 0.7152(6) 0.3935(6) 0.0314(13) Uani 1 d . .
P3 P 0.1765(6) 0.6829(5) 0.7420(5) 0.0335(11) Uani 1 d . .
C1 C 0.3831(33) 0.2379(22) 0.4359(23) 0.053(6) Uani 1 d . .
H1A H 0.4233(33) 0.2418(22) 0.5278(23) 0.081(18) Uiso 1 calc R .
H1B H 0.4268(33) 0.1697(22) 0.3901(23) 0.081(18) Uiso 1 calc R .
H1C H 0.2706(33) 0.2228(22) 0.4087(23) 0.081(18) Uiso 1 calc R .
C2 C 0.6445(30) 0.3865(29) 0.4151(26) 0.055(6) Uani 1 d . .
H2A H 0.7040(30) 0.4012(29) 0.5055(26) 0.081(18) Uiso 1 calc R .
H2B H 0.6756(30) 0.4523(29) 0.3768(26) 0.081(18) Uiso 1 calc R .
H2C H 0.6640(30) 0.3046(29) 0.3712(26) 0.081(18) Uiso 1 calc R .
C3 C 0.3523(35) 0.3608(23) 0.2280(19) 0.055(7) Uani 1 d . .
H3A H 0.2399(35) 0.3601(23) 0.2074(19) 0.081(18) Uiso 1 calc R .
H3B H 0.3797(35) 0.2796(23) 0.1892(19) 0.081(18) Uiso 1 calc R .
H3C H 0.3913(35) 0.4273(23) 0.1948(19) 0.081(18) Uiso 1 calc R .
C4 C 0.3297(29) 0.8807(18) 0.4476(24) 0.047(5) Uani 1 d . .
H4A H 0.2337(29) 0.8822(18) 0.4708(24) 0.081(18) Uiso 1 calc R .
H4B H 0.3202(29) 0.9259(18) 0.3785(24) 0.081(18) Uiso 1 calc R .
H4C H 0.4152(29) 0.9211(18) 0.5218(24) 0.081(18) Uiso 1 calc R .
C5 C 0.5489(37) 0.7279(31) 0.3538(27) 0.069(9) Uani 1 d . .
H5A H 0.6348(37) 0.7524(31) 0.4325(27) 0.081(18) Uiso 1 calc R .
H5B H 0.5439(37) 0.7913(31) 0.3019(27) 0.081(18) Uiso 1 calc R .
H5C H 0.5648(37) 0.6467(31) 0.3059(27) 0.081(18) Uiso 1 calc R .
C6 C 0.2223(29) 0.6687(24) 0.2340(19) 0.048(6) Uani 1 d . .
H6A H 0.1194(29) 0.6591(24) 0.2441(19) 0.081(18) Uiso 1 calc R .
H6B H 0.2458(29) 0.5889(24) 0.1889(19) 0.081(18) Uiso 1 calc R .
H6C H 0.2249(29) 0.7335(24) 0.1849(19) 0.081(18) Uiso 1 calc R .
C7 C 0.3223(34) 0.6518(24) 0.8842(18) 0.055(7) Uani 1 d . .
H7A H 0.4253(34) 0.6626(24) 0.8749(18) 0.081(18) Uiso 1 calc R .
H7B H 0.3027(34) 0.5657(24) 0.8929(18) 0.081(18) Uiso 1 calc R .
H7C H 0.3160(34) 0.7106(24) 0.9603(18) 0.081(18) Uiso 1 calc R .
C8 C 0.2016(29) 0.8530(24) 0.7546(27) 0.054(6) Uani 1 d . .
H8A H 0.2988(29) 0.8742(24) 0.7391(27) 0.081(18) Uiso 1 calc R .
H8B H 0.2037(29) 0.8967(24) 0.8402(27) 0.081(18) Uiso 1 calc R .
H8C H 0.1157(29) 0.8788(24) 0.6912(27) 0.081(18) Uiso 1 calc R .
C9 C -0.0063(31) 0.6595(27) 0.7727(28) 0.058(7) Uani 1 d . .
H9A H -0.0291(31) 0.5701(27) 0.7679(28) 0.081(18) Uiso 1 calc R .
H9B H -0.0882(31) 0.6889(27) 0.7090(28) 0.081(18) Uiso 1 calc R .
H9C H -0.0003(31) 0.7068(27) 0.8580(28) 0.081(18) Uiso 1 calc R .
N1 N -0.1878(18) 1.0145(15) 0.0900(15) 0.031(3) Uani 1 d . .
C10 C -0.3510(33) 1.0333(28) 0.0043(21) 0.030(6) Uani 1 d . .
H10A H -0.3584(33) 0.9965(28) -0.0854(21) 0.052(14) Uiso 1 calc R .
H10B H -0.4285(33) 0.9853(28) 0.0275(21) 0.052(14) Uiso 1 calc R .
C11 C -0.3932(25) 1.1664(21) 0.0119(21) 0.040(5) Uani 1 d . .
H11A H -0.3103(25) 1.2177(21) -0.0013(21) 0.052(14) Uiso 1 calc R .
H11B H -0.4009(25) 1.2005(21) 0.0982(21) 0.052(14) Uiso 1 calc R .
C12 C -0.5465(29) 1.1769(21) -0.0875(26) 0.050(6) Uani 1 d . .
H12A H -0.5777(29) 1.2631(21) -0.0686(26) 0.052(14) Uiso 1 calc R .
H12B H -0.6266(29) 1.1187(21) -0.0796(26) 0.052(14) Uiso 1 calc R .
C13 C -0.5399(39) 1.1463(30) -0.2295(26) 0.074(9) Uani 1 d . .
H13A H -0.6411(39) 1.1548(30) -0.2876(26) 0.075(26) Uiso 1 calc R .
H13B H -0.5117(39) 1.0603(30) -0.2500(26) 0.075(26) Uiso 1 calc R .
H13C H -0.4628(39) 1.2049(30) -0.2390(26) 0.075(26) Uiso 1 calc R .
C14 C -0.0583(28) 1.0979(28) 0.0620(28) 0.034(6) Uani 1 d . .
H14A H -0.0686(28) 1.1874(28) 0.0946(28) 0.052(14) Uiso 1 calc R .
H14B H 0.0443(28) 1.0778(28) 0.1111(28) 0.052(14) Uiso 1 calc R .
C15 C -0.0634(32) 1.0812(23) -0.0759(23) 0.049(6) Uani 1 d . .
H15A H -0.1700(32) 1.0876(23) -0.1285(23) 0.052(14) Uiso 1 calc R .
H15B H -0.0331(32) 0.9967(23) -0.1053(23) 0.052(14) Uiso 1 calc R .
C16 C 0.0437(32) 1.1792(31) -0.0935(29) 0.065(7) Uani 1 d . .
H16A H 0.0605(32) 1.1521(31) -0.1777(29) 0.052(14) Uiso 1 calc R .
H16B H 0.1446(32) 1.1844(31) -0.0276(29) 0.052(14) Uiso 1 calc R .
C17 C -0.0163(49) 1.3117(31) -0.0850(40) 0.088(11) Uani 1 d . .
H17A H 0.0588(49) 1.3701(31) -0.0972(40) 0.075(26) Uiso 1 calc R .
H17B H -0.0307(49) 1.3405(31) -0.0011(40) 0.075(26) Uiso 1 calc R .
H17C H -0.1149(49) 1.3081(31) -0.1514(40) 0.075(26) Uiso 1 calc R .
C18 C -0.1553(21) 0.8770(18) 0.0572(20) 0.031(4) Uani 1 d . .
H18A H -0.0445(21) 0.8705(18) 0.0984(20) 0.052(14) Uiso 1 calc R .
H18B H -0.1736(21) 0.8536(18) -0.0360(20) 0.052(14) Uiso 1 calc R .
C19 C -0.2503(26) 0.7770(17) 0.0958(19) 0.036(4) Uani 1 d . .
H19A H -0.2191(26) 0.7881(17) 0.1898(19) 0.052(14) Uiso 1 calc R .
H19B H -0.3616(26) 0.7889(17) 0.0658(19) 0.052(14) Uiso 1 calc R .
C20 C -0.2213(27) 0.6451(19) 0.0366(22) 0.044(5) Uani 1 d . .
H20A H -0.1090(27) 0.6365(19) 0.0605(22) 0.052(14) Uiso 1 calc R .
H20B H -0.2603(27) 0.6323(19) -0.0575(22) 0.052(14) Uiso 1 calc R .
C21 C -0.3038(32) 0.5402(19) 0.0823(24) 0.050(6) Uani 1 d . .
H21A H -0.2828(32) 0.4570(19) 0.0424(24) 0.075(26) Uiso 1 calc R .
H21B H -0.4153(32) 0.5475(19) 0.0573(24) 0.075(26) Uiso 1 calc R .
H21C H -0.2641(32) 0.5516(19) 0.1752(24) 0.075(26) Uiso 1 calc R .
C22 C -0.1882(25) 1.0538(19) 0.2294(19) 0.037(4) Uani 1 d . .
H22A H -0.2794(25) 1.0099(19) 0.2386(19) 0.052(14) Uiso 1 calc R .
H22B H -0.2005(25) 1.1448(19) 0.2474(19) 0.052(14) Uiso 1 calc R .
C23 C -0.0420(27) 1.0271(25) 0.3325(22) 0.050(6) Uani 1 d . .
H23A H -0.0370(27) 0.9354(25) 0.3247(22) 0.052(14) Uiso 1 calc R .
H23B H 0.0517(27) 1.0614(25) 0.3181(22) 0.052(14) Uiso 1 calc R .
C24 C -0.0467(36) 1.0880(22) 0.4691(23) 0.057(7) Uani 1 d . .
H24A H 0.0550(36) 1.0821(22) 0.5301(23) 0.052(14) Uiso 1 calc R .
H24B H -0.0609(36) 1.1782(22) 0.4724(23) 0.052(14) Uiso 1 calc R .
C25 C -0.1698(44) 1.0327(33) 0.5145(28) 0.076(9) Uani 1 d . .
H25A H -0.1618(44) 1.0780(33) 0.6009(28) 0.075(26) Uiso 1 calc R .
H25B H -0.1554(44) 0.9440(33) 0.5149(28) 0.075(26) Uiso 1 calc R .
H25C H -0.2717(44) 1.0404(33) 0.4571(28) 0.075(26) Uiso 1 calc R .

loop_
_atom_type_symbol
_atom_type_description
_atom_type_scat_dispersion_real
_atom_type_scat_dispersion_imag
_atom_type_scat_source
C C 0.0033 0.0016 'International Tables Vol C Tables 4.2.6.8 and 6.1.1.4'
H H 0.0000 0.0000 'International Tables Vol C Tables 4.2.6.8 and 6.1.1.4'
Re Re -1.0185 7.2310 'International Tables Vol C Tables 4.2.6.8 and 6.1.1.4'
Cl Cl 0.1484 0.1585 'International Tables Vol C Tables 4.2.6.8 and 6.1.1.4'
P P 0.1023 0.0942 'International Tables Vol C Tables 4.2.6.8 and 6.1.1.4'
N N 0.0061 0.0033 'International Tables Vol C Tables 4.2.6.8 and 6.1.1.4'

loop_
_geom_angle_atom_site_label_1
_geom_angle_atom_site_label_2
_geom_angle_atom_site_label_3
_geom_angle
_geom_angle_site_symmetry_1
_geom_angle_site_symmetry_3
_geom_angle_publ_flag
Re2 Re1 Cl2 107.4(2) . . yes
Re2 Re1 P2 96.87(15) . . yes
Cl2 Re1 P2 155.6(2) . . yes
Re2 Re1 Cl1 118.70(14) . . yes
Cl2 Re1 Cl1 82.9(2) . . yes
P2 Re1 Cl1 84.2(2) . . yes
Re2 Re1 P1 98.88(13) . . yes
Cl2 Re1 P1 81.7(2) . . yes
P2 Re1 P1 96.2(2) . . yes
Cl1 Re1 P1 142.2(2) . . yes
Re1 Re2 Cl5 103.4(2) . . yes
Re1 Re2 Cl4 112.97(14) . . yes
Cl5 Re2 Cl4 142.4(2) . . yes
Re1 Re2 Cl3 110.6(2) . . yes
Cl5 Re2 Cl3 89.8(2) . . yes
Cl4 Re2 Cl3 86.2(2) . . yes
Re1 Re2 P3 95.90(13) . . yes
Cl5 Re2 P3 83.6(2) . . yes
Cl4 Re2 P3 83.6(2) . . yes
Cl3 Re2 P3 153.5(2) . . yes
C3 P1 C2 101.7(13) . . yes
C3 P1 C1 101.7(12) . . yes
C2 P1 C1 104.9(14) . . yes
C3 P1 Re1 124.1(9) . . yes
C2 P1 Re1 106.3(9) . . yes
C1 P1 Re1 116.0(7) . . yes
C5 P2 C6 102.6(13) . . yes
C5 P2 C4 104.3(13) . . yes
C6 P2 C4 102.6(12) . . yes
C5 P2 Re1 105.6(11) . . yes
C6 P2 Re1 121.5(8) . . yes
C4 P2 Re1 118.0(8) . . yes
C9 P3 C8 104.0(12) . . yes
C9 P3 C7 104.5(14) . . yes
C8 P3 C7 104.9(12) . . yes
C9 P3 Re2 107.1(9) . . yes
C8 P3 Re2 118.5(9) . . yes
C7 P3 Re2 116.3(8) . . yes
C18 N1 C22 111.7(15) . . no
C18 N1 C10 109.2(15) . . no
C22 N1 C10 107.1(15) . . no
C18 N1 C14 107.6(16) . . no
C22 N1 C14 111.2(15) . . no
C10 N1 C14 110.1(19) . . no
C11 C10 N1 116.1(20) . . no
C10 C11 C12 112.2(20) . . no
C11 C12 C13 113.9(21) . . no
C15 C14 N1 115.7(19) . . no
C14 C15 C16 111.0(21) . . no
C15 C16 C17 114.0(24) . . no
N1 C18 C19 117.7(15) . . no
C20 C19 C18 109.8(17) . . no
C19 C20 C21 111.8(19) . . no
N1 C22 C23 116.0(18) . . no
C24 C23 C22 110.7(21) . . no
C25 C24 C23 116.6(21) . . no

loop_
_geom_bond_atom_site_label_1
_geom_bond_atom_site_label_2
_geom_bond_distance
_geom_bond_site_symmetry_2
_geom_bond_publ_flag
Re1 Re2 2.2274(8) . yes
Re1 Cl2 2.382(5) . yes
Re1 P2 2.386(6) . yes
Re1 Cl1 2.395(5) . yes
Re1 P1 2.397(5) . yes
Re2 Cl5 2.307(6) . yes
Re2 Cl4 2.337(5) . yes
Re2 Cl3 2.368(5) . yes
Re2 P3 2.430(5) . yes
P1 C3 1.78(2) . yes
P1 C2 1.81(2) . yes
P1 C1 1.82(3) . yes
P2 C5 1.80(3) . yes
P2 C6 1.82(2) . yes
P2 C4 1.83(2) . yes
P3 C9 1.78(2) . yes
P3 C8 1.80(3) . yes
P3 C7 1.81(2) . yes
N1 C18 1.50(2) . no
N1 C22 1.51(2) . no
N1 C10 1.53(3) . no
N1 C14 1.58(3) . no
C10 C11 1.47(4) . no
C11 C12 1.50(3) . no
C12 C13 1.55(4) . no
C14 C15 1.48(4) . no
C15 C16 1.48(3) . no
C16 C17 1.52(4) . no
C18 C19 1.54(2) . no
C19 C20 1.49(3) . no
C20 C21 1.56(3) . no
C22 C23 1.53(3) . no
C23 C24 1.53(3) . no
C24 C25 1.48(4) . no
